data_7231004
loop_
_publ_author_name
'Clulow, Rebecca'
'Lightfoot, Philip'

_publ_section_title
;
 New sarcosine--metal halide complexes related to ferroelectric TSCC
;
_journal_issue 28
_journal_name_full CrystEngComm
_journal_page_first 4012
_journal_paper_doi 10.1039/C8CE00719E
_journal_volume 20
_journal_year 2018
_chemical_formula_moiety 'C9 H25 Mg N3 O8, 2(Br)'
_chemical_formula_sum 'C9 H25 Br2 Mg N3 O8'
_chemical_formula_weight 487.45
_space_group_crystal_system orthorhombic
_space_group_IT_number 62
_space_group_name_Hall '-P 2ac 2n'
_space_group_name_H-M_alt 'P n m a'
_symmetry_space_group_name_Hall '-P 2ac 2n'
_symmetry_space_group_name_H-M 'P n m a'
_atom_sites_solution_hydrogens difmap
_audit_creation_method SHELXL-2014/7
_audit_update_record
;
2018-05-03 deposited with the CCDC.
2018-06-25 downloaded from the CCDC.
;
_cell_angle_alpha 90
_cell_angle_beta 90
_cell_angle_gamma 90
_cell_formula_units_Z 4
_cell_length_a 9.6161(8)
_cell_length_b 18.9415(18)
_cell_length_c 9.9930(9)
_cell_measurement_reflns_used 872
_cell_measurement_temperature 293(2)
_cell_measurement_theta_max 27.5
_cell_measurement_theta_min 2.0
_cell_volume 1820.2(3)
_computing_structure_refinement 'SHELXL-2014/7 (Sheldrick, 2014)'
_diffrn_ambient_temperature 293(2)
_diffrn_detector_area_resol_mean 13.6612
_diffrn_measured_fraction_theta_full 0.940
_diffrn_measured_fraction_theta_max 0.907
_diffrn_measurement_device_type 'Rigaku Mercury2 (2x2 bin mode)'
_diffrn_measurement_method 'profile data from \w-scans'
_diffrn_radiation_type MoK\a
_diffrn_radiation_wavelength 0.71075
_diffrn_reflns_av_R_equivalents 0.0977
_diffrn_reflns_av_unetI/netI 0.0831
_diffrn_reflns_Laue_measured_fraction_full 0.940
_diffrn_reflns_Laue_measured_fraction_max 0.907
_diffrn_reflns_limit_h_max 10
_diffrn_reflns_limit_h_min -7
_diffrn_reflns_limit_k_max 8
_diffrn_reflns_limit_k_min -24
_diffrn_reflns_limit_l_max 12
_diffrn_reflns_limit_l_min -12
_diffrn_reflns_number 5918
_diffrn_reflns_point_group_measured_fraction_full 0.940
_diffrn_reflns_point_group_measured_fraction_max 0.907
_diffrn_reflns_theta_full 25.242
_diffrn_reflns_theta_max 27.504
_diffrn_reflns_theta_min 2.150
_diffrn_source 'Sealed Tube'
_exptl_absorpt_coefficient_mu 4.528
_exptl_absorpt_correction_T_max 1.000
_exptl_absorpt_correction_T_min 0.692
_exptl_absorpt_correction_type multi-scan
_exptl_absorpt_process_details
'The program SADABS-2008/1 - G.M. Sheldrick was used to apply a multi-scan absorption correction.'
_exptl_crystal_colour colourless
_exptl_crystal_density_diffrn 1.779
_exptl_crystal_description block
_exptl_crystal_F_000 984
_exptl_crystal_size_max 0.16
_exptl_crystal_size_mid 0.11
_exptl_crystal_size_min 0.07
_refine_diff_density_max 0.529
_refine_diff_density_min -0.791
_refine_diff_density_rms 0.129
_refine_ls_extinction_method none
_refine_ls_goodness_of_fit_ref 0.892
_refine_ls_hydrogen_treatment refall
_refine_ls_matrix_type full
_refine_ls_number_parameters 166
_refine_ls_number_reflns 1952
_refine_ls_number_restraints 2
_refine_ls_restrained_S_all 0.892
_refine_ls_R_factor_all 0.1277
_refine_ls_R_factor_gt 0.0506
_refine_ls_shift/su_max 0.001
_refine_ls_shift/su_mean 0.000
_refine_ls_structure_factor_coef Fsqd
_refine_ls_weighting_details 'w=1/[\s^2^(Fo^2^)+(0.1000P)^2^] where P=(Fo^2^+2Fc^2^)/3'
_refine_ls_weighting_scheme calc
_refine_ls_wR_factor_gt 0.1188
_refine_ls_wR_factor_ref 0.1662
_reflns_Friedel_coverage 0.000
_reflns_number_gt 1033
_reflns_number_total 1952
_reflns_threshold_expression 'I > 2\s(I)'
_cod_data_source_file c8ce00719e2.cif
_cod_data_source_block shelx_CCDC1
_cod_depositor_comments 'Adding full bibliography for 7231003--7231021.cif.'
_cod_database_code 7231004
_shelx_shelxl_version_number 2014/7
_shelx_space_group_comment
;
The symmetry employed for this shelxl refinement is uniquely defined
by the following loop, which should always be used as a source of
symmetry information in preference to the above space-group names.
They are only intended as comments.
;

loop_
_space_group_symop_operation_xyz
'x, y, z'
'-x+1/2, -y, z+1/2'
'-x, y+1/2, -z'
'x+1/2, -y+1/2, -z+1/2'
'-x, -y, -z'
'x-1/2, y, -z-1/2'
'x, -y-1/2, z'
'-x-1/2, y-1/2, z-1/2'

loop_
_atom_site_label
_atom_site_type_symbol
_atom_site_fract_x
_atom_site_fract_y
_atom_site_fract_z
_atom_site_U_iso_or_equiv
_atom_site_adp_type
_atom_site_occupancy
_atom_site_site_symmetry_order
_atom_site_calc_flag
_atom_site_refinement_flags_posn
_atom_site_refinement_flags_adp
_atom_site_refinement_flags_occupancy
Br1 Br -0.00602(9) 0.90715(4) 0.73409(7) 0.0394(3) Uani 1 1 d . . .
Mg1 Mg 0.4143(3) 0.7500 0.2183(3) 0.0201(7) Uani 1 2 d S T P
O3 O 0.3053(5) 0.6684(2) 0.1233(4) 0.0228(10) Uani 1 1 d . . .
O2 O 0.0476(7) 0.7500 0.4494(6) 0.0251(15) Uani 1 2 d S T P
O5 O 0.5241(5) 0.8273(2) 0.3221(4) 0.0255(11) Uani 1 1 d D . .
O4 O 0.4635(5) 0.5815(2) 0.1269(5) 0.0313(12) Uani 1 1 d . . .
O1 O 0.2578(7) 0.7500 0.3528(6) 0.0316(17) Uani 1 2 d S T P
N1 N 0.1416(11) 0.7500 0.6978(9) 0.033(2) Uani 1 2 d S T P
N2 N 0.3088(8) 0.4918(3) -0.0109(6) 0.0303(14) Uani 1 1 d . . .
C1 C 0.1766(11) 0.7500 0.4520(9) 0.023(2) Uani 1 2 d S T P
C4 C 0.3476(7) 0.6069(3) 0.0989(6) 0.0223(15) Uani 1 1 d . . .
C5 C 0.2422(8) 0.5576(4) 0.0370(8) 0.0291(17) Uani 1 1 d . . .
C2 C 0.2465(11) 0.7500 0.5897(10) 0.029(2) Uani 1 2 d S T P
C6 C 0.2063(10) 0.4404(4) -0.0690(9) 0.039(2) Uani 1 1 d . . .
C3 C 0.2096(17) 0.7500 0.8345(11) 0.050(3) Uani 1 2 d S T P
H1 H 0.320(8) 0.708(4) 0.602(7) 0.04(2) Uiso 1 1 d . . .
H2 H 0.091(10) 0.716(4) 0.694(9) 0.07(3) Uiso 1 1 d . . .
H3 H 0.258(9) 0.702(5) 0.844(11) 0.08(4) Uiso 1 1 d . . .
H4 H 0.131(13) 0.7500 0.897(13) 0.05(4) Uiso 1 2 d S . P
H5 H 0.205(6) 0.579(3) -0.042(5) 0.001(13) Uiso 1 1 d . . .
H6 H 0.148(10) 0.543(5) 0.080(9) 0.08(3) Uiso 1 1 d . . .
H7 H 0.372(10) 0.503(5) -0.063(10) 0.06(3) Uiso 1 1 d . . .
H8 H 0.356(9) 0.460(5) 0.064(8) 0.06(3) Uiso 1 1 d . . .
H9 H 0.163(7) 0.466(4) -0.139(7) 0.03(2) Uiso 1 1 d . . .
H10 H 0.155(8) 0.431(3) 0.009(8) 0.03(2) Uiso 1 1 d . . .
H11 H 0.256(6) 0.402(4) -0.096(7) 0.019(18) Uiso 1 1 d . . .
H12 H 0.623(2) 0.823(3) 0.340(5) 0.009(15) Uiso 1 1 d D . .
H13 H 0.527(12) 0.870(4) 0.268(11) 0.13(5) Uiso 1 1 d D . .

loop_
_atom_site_aniso_label
_atom_site_aniso_U_11
_atom_site_aniso_U_22
_atom_site_aniso_U_33
_atom_site_aniso_U_23
_atom_site_aniso_U_13
_atom_site_aniso_U_12
Br1 0.0502(6) 0.0345(4) 0.0334(4) 0.0027(3) -0.0037(4) 0.0009(4)
Mg1 0.0226(19) 0.0222(14) 0.0157(14) 0.000 0.0013(12) 0.000
O3 0.028(3) 0.018(2) 0.023(2) -0.0032(18) 0.000(2) 0.003(2)
O2 0.017(4) 0.034(4) 0.024(3) 0.000 -0.001(2) 0.000
O5 0.021(3) 0.027(2) 0.028(2) -0.0012(18) -0.007(2) 0.000(2)
O4 0.026(3) 0.029(2) 0.039(3) -0.010(2) -0.006(2) 0.005(2)
O1 0.026(4) 0.043(4) 0.026(3) 0.000 0.007(3) 0.000
N1 0.045(7) 0.033(5) 0.022(4) 0.000 -0.005(4) 0.000
N2 0.039(4) 0.023(3) 0.030(3) -0.006(3) 0.000(3) 0.004(3)
C1 0.028(7) 0.017(4) 0.024(5) 0.000 -0.006(4) 0.000
C4 0.020(4) 0.029(4) 0.019(3) 0.000(3) 0.001(3) 0.000(3)
C5 0.033(5) 0.020(4) 0.034(4) -0.007(3) -0.007(3) 0.003(3)
C2 0.022(6) 0.038(6) 0.026(5) 0.000 -0.011(4) 0.000
C6 0.044(6) 0.028(4) 0.045(5) -0.013(4) 0.000(4) -0.002(4)
C3 0.071(10) 0.058(8) 0.020(5) 0.000 -0.011(6) 0.000

loop_
_atom_type_symbol
_atom_type_description
_atom_type_scat_dispersion_real
_atom_type_scat_dispersion_imag
_atom_type_scat_source
Mg Mg 0.0486 0.0363 'International Tables Vol C Tables 4.2.6.8 and 6.1.1.4'
Br Br -0.2901 2.4595 'International Tables Vol C Tables 4.2.6.8 and 6.1.1.4'
C C 0.0033 0.0016 'International Tables Vol C Tables 4.2.6.8 and 6.1.1.4'
N N 0.0061 0.0033 'International Tables Vol C Tables 4.2.6.8 and 6.1.1.4'
O O 0.0106 0.0060 'International Tables Vol C Tables 4.2.6.8 and 6.1.1.4'
H H 0.0000 0.0000 'International Tables Vol C Tables 4.2.6.8 and 6.1.1.4'

loop_
_geom_angle_atom_site_label_1
_geom_angle_atom_site_label_2
_geom_angle_atom_site_label_3
_geom_angle
_geom_angle_site_symmetry_1
_geom_angle_site_symmetry_3
O1 Mg1 O5 92.6(2) . 7_575
O1 Mg1 O5 92.6(2) . .
O5 Mg1 O5 89.4(3) 7_575 .
O1 Mg1 O3 85.9(2) . 7_575
O5 Mg1 O3 176.7(2) 7_575 7_575
O5 Mg1 O3 87.76(17) . 7_575
O1 Mg1 O3 85.9(2) . .
O5 Mg1 O3 87.76(17) 7_575 .
O5 Mg1 O3 176.7(2) . .
O3 Mg1 O3 95.0(3) 7_575 .
O1 Mg1 O2 169.2(3) . 6_656
O5 Mg1 O2 95.0(2) 7_575 6_656
O5 Mg1 O2 95.0(2) . 6_656
O3 Mg1 O2 86.80(19) 7_575 6_656
O3 Mg1 O2 86.80(19) . 6_656
C4 O3 Mg1 127.5(4) . .
C1 O2 Mg1 128.6(6) . 6_556
Mg1 O5 H12 122(3) . .
Mg1 O5 H13 109(7) . .
H12 O5 H13 98(8) . .
C1 O1 Mg1 170.0(7) . .
C2 N1 C3 111.3(10) . .
C2 N1 H2 112(7) . .
C3 N1 H2 107(7) . .
C5 N2 C6 112.8(7) . .
C5 N2 H7 108(6) . .
C6 N2 H7 114(7) . .
C5 N2 H8 116(5) . .
C6 N2 H8 101(5) . .
H7 N2 H8 106(8) . .
O2 C1 O1 127.1(8) . .
O2 C1 C2 117.2(8) . .
O1 C1 C2 115.7(9) . .
O4 C4 O3 127.1(6) . .
O4 C4 C5 117.0(6) . .
O3 C4 C5 115.8(6) . .
N2 C5 C4 111.3(6) . .
N2 C5 H5 104(3) . .
C4 C5 H5 110(3) . .
N2 C5 H6 106(5) . .
C4 C5 H6 126(5) . .
H5 C5 H6 97(6) . .
N1 C2 C1 110.9(8) . .
N1 C2 H1 112(4) . .
C1 C2 H1 113(4) . .
N2 C6 H9 104(4) . .
N2 C6 H10 98(4) . .
H9 C6 H10 119(6) . .
N2 C6 H11 107(4) . .
H9 C6 H11 115(6) . .
H10 C6 H11 112(6) . .
N1 C3 H3 106(6) . .
N1 C3 H4 104(7) . .
H3 C3 H4 107(6) . .

loop_
_geom_bond_atom_site_label_1
_geom_bond_atom_site_label_2
_geom_bond_distance
_geom_bond_site_symmetry_2
Mg1 O1 2.018(7) .
Mg1 O5 2.083(5) 7_575
Mg1 O5 2.083(5) .
Mg1 O3 2.094(5) 7_575
Mg1 O3 2.094(5) .
Mg1 O2 2.110(7) 6_656
O3 C4 1.259(7) .
O2 C1 1.240(11) .
O2 Mg1 2.110(7) 6_556
O5 H12 0.97(2) .
O5 H13 0.98(2) .
O4 C4 1.246(8) .
O1 C1 1.262(11) .
N1 C2 1.478(14) .
N1 C3 1.515(14) .
N1 H2 0.81(8) .
N2 C5 1.482(9) .
N2 C6 1.502(10) .
N2 H7 0.83(9) .
N2 H8 1.06(9) .
C1 C2 1.532(13) .
C4 C5 1.510(10) .
C5 H5 0.96(5) .
C5 H6 1.04(10) .
C2 H1 1.08(7) .
C6 H9 0.95(7) .
C6 H10 0.94(7) .
C6 H11 0.91(7) .
C3 H3 1.02(9) .
C3 H4 0.98(13) .

loop_
_geom_hbond_atom_site_label_D
_geom_hbond_atom_site_label_H
_geom_hbond_atom_site_label_A
_geom_hbond_distance_DH
_geom_hbond_distance_HA
_geom_hbond_distance_DA
_geom_hbond_angle_DHA
_geom_hbond_site_symmetry_A
N1 H2 Br1 0.81(8) 2.54(8) 3.318(5) 161(9) 7_575
N2 H7 Br1 0.83(9) 2.68(10) 3.437(7) 152(8) 4_565
N2 H8 Br1 1.06(9) 2.44(9) 3.487(7) 167(7) 8_655
